data_7237595
loop_
_publ_author_name
'Peng, Zhixing'
'Zhang, Kang'
'Huang, Zongwei'
'Wang, Zaibin'
'Duttwyler, Simon'
'Wang, Yanguang'
'Lu, Ping'

_publ_section_title
;
 Emissions from a triphenylamine--benzothiadiazole--monocarbaborane triad
 and its applications as a fluorescent chemosensor and a white OLED
 component
;
_journal_issue 8
_journal_name_full 'Journal of Materials Chemistry C'
_journal_page_first 2430
_journal_paper_doi 10.1039/C8TC06176A
_journal_volume 7
_journal_year 2019
_chemical_formula_moiety 'C32 H21 N3 S'
_chemical_formula_sum 'C32 H21 N3 S'
_chemical_formula_weight 479.58
_space_group_crystal_system monoclinic
_space_group_IT_number 14
_space_group_name_Hall '-P 2yn'
_space_group_name_H-M_alt 'P 1 21/n 1'
_atom_sites_solution_hydrogens geom
_atom_sites_solution_primary dual
_audit_creation_date 2018-06-12
_audit_creation_method
;
Olex2 1.2
(compiled 2018.05.29 svn.r3508 for OlexSys, GUI svn.r5506)
;
_audit_update_record
;
2018-06-20 deposited with the CCDC.
2019-01-27 downloaded from the CCDC.
;
_cell_angle_alpha 90
_cell_angle_beta 94.845(7)
_cell_angle_gamma 90
_cell_formula_units_Z 8
_cell_length_a 10.1337(14)
_cell_length_b 12.1832(17)
_cell_length_c 39.958(6)
_cell_measurement_reflns_used 9920
_cell_measurement_temperature 200(2)
_cell_measurement_theta_max 54.30
_cell_measurement_theta_min 3.301
_cell_volume 4915.6(12)
_computing_cell_refinement 'SAINT v8.37A (Bruker, 2015)'
_computing_data_reduction 'SAINT v8.37A (Bruker, 2015)'
_computing_molecular_graphics 'Olex2 (Dolomanov et al., 2009)'
_computing_publication_material 'Olex2 (Dolomanov et al., 2009)'
_computing_structure_refinement 'ShelXL (Sheldrick, 2015)'
_computing_structure_solution 'ShelXT (Sheldrick, 2015)'
_diffrn_ambient_temperature 200
_diffrn_measured_fraction_theta_full 0.995
_diffrn_measured_fraction_theta_max 0.991
_diffrn_measurement_device_type 'Bruker D8 Venture'
_diffrn_measurement_method '\f and \w scans'
_diffrn_radiation_type GaK\a
_diffrn_radiation_wavelength 1.34139
_diffrn_reflns_av_R_equivalents 0.1034
_diffrn_reflns_av_unetI/netI 0.0715
_diffrn_reflns_Laue_measured_fraction_full 0.995
_diffrn_reflns_Laue_measured_fraction_max 0.991
_diffrn_reflns_limit_h_max 8
_diffrn_reflns_limit_h_min -12
_diffrn_reflns_limit_k_max 14
_diffrn_reflns_limit_k_min -14
_diffrn_reflns_limit_l_max 48
_diffrn_reflns_limit_l_min -48
_diffrn_reflns_number 47572
_diffrn_reflns_point_group_measured_fraction_full 0.995
_diffrn_reflns_point_group_measured_fraction_max 0.991
_diffrn_reflns_theta_full 53.594
_diffrn_reflns_theta_max 54.679
_diffrn_reflns_theta_min 3.300
_diffrn_standards_number 0
_exptl_absorpt_coefficient_mu 0.893
_exptl_absorpt_correction_T_max 0.7508
_exptl_absorpt_correction_T_min 0.4212
_exptl_absorpt_correction_type multi-scan
_exptl_absorpt_process_details
'SADABS-2016/2 (Bruker,2016/2) was used for absorption correction. wR2(int) was 0.1786 before and 0.1101 after correction. The Ratio of minimum to maximum transmission is 0.5610. The \l/2 correction factor is Not present.'
_exptl_crystal_colour yellow
_exptl_crystal_density_diffrn 1.296
_exptl_crystal_description prism
_exptl_crystal_F_000 2000
_exptl_crystal_size_max 0.15
_exptl_crystal_size_mid 0.03
_exptl_crystal_size_min 0.02
_refine_diff_density_max 1.040
_refine_diff_density_min -0.599
_refine_diff_density_rms 0.082
_refine_ls_extinction_method none
_refine_ls_goodness_of_fit_ref 1.023
_refine_ls_hydrogen_treatment constr
_refine_ls_matrix_type full
_refine_ls_number_parameters 649
_refine_ls_number_reflns 9193
_refine_ls_number_restraints 0
_refine_ls_restrained_S_all 1.023
_refine_ls_R_factor_all 0.1158
_refine_ls_R_factor_gt 0.0816
_refine_ls_shift/su_max 0.002
_refine_ls_shift/su_mean 0.000
_refine_ls_structure_factor_coef Fsqd
_refine_ls_weighting_details 'w=1/[\s^2^(Fo^2^)+(0.1409P)^2^+2.0194P] where P=(Fo^2^+2Fc^2^)/3'
_refine_ls_weighting_scheme calc
_refine_ls_wR_factor_gt 0.2132
_refine_ls_wR_factor_ref 0.2462
_reflns_Friedel_coverage 0.000
_reflns_number_gt 6013
_reflns_number_total 9193
_reflns_threshold_expression 'I > 2\s(I)'
_cod_data_source_file c8tc06176a2.cif
_cod_data_source_block mjl18249_0m
_cod_database_code 7237595
_shelx_shelxl_version_number 2016/6
_shelx_space_group_comment
;
The symmetry employed for this shelxl refinement is uniquely defined
by the following loop, which should always be used as a source of
symmetry information in preference to the above space-group names.
They are only intended as comments.
;
_shelx_estimated_absorpt_t_max 0.982
_shelx_estimated_absorpt_t_min 0.878
_olex2_refinement_description
;
1. Fixed Uiso
 At 1.2 times of:
  All C(H) groups
2.a Aromatic/amide H refined with riding coordinates:
 C2(H2), C3(H3), C5(H5), C6(H6), C11(H11), C12(H12), C16(H16), C17(H17),
 C18(H18), C19(H19), C20(H20), C22(H22), C23(H23), C24(H24), C25(H25), C26(H26),
  C28(H28), C29(H29), C30(H30), C31(H31), C32(H32), C2A(H2A), C3A(H3A),
 C5A(H5A), C6A(H6A), C11A(H11A), C12A(H12A), C16A(H16A), C17A(H17A), C18A(H18A),
  C19A(H19A), C20A(H20A), C22A(H22A), C23A(H23A), C24A(H24A), C25A(H25A),
 C26A(H26A), C28A(H28A), C29A(H29A), C30A(H30A), C31A(H31A), C32A(H32A)
;
_olex2_submission_special_instructions 'No special instructions were received'

loop_
_space_group_symop_operation_xyz
'x, y, z'
'-x+1/2, y+1/2, -z+1/2'
'-x, -y, -z'
'x-1/2, -y-1/2, z-1/2'

loop_
_atom_site_label
_atom_site_type_symbol
_atom_site_fract_x
_atom_site_fract_y
_atom_site_fract_z
_atom_site_U_iso_or_equiv
_atom_site_adp_type
_atom_site_occupancy
_atom_site_site_symmetry_order
_atom_site_calc_flag
_atom_site_refinement_flags_posn
S1 S 0.12312(10) 0.02055(8) 0.30195(2) 0.0565(3) Uani 1 1 d .
N1 N -0.3343(2) 0.3698(2) 0.41549(6) 0.0349(6) Uani 1 1 d .
N2 N 0.0324(3) 0.1120(2) 0.31778(7) 0.0417(7) Uani 1 1 d .
N3 N 0.1872(3) 0.0895(2) 0.27293(7) 0.0489(8) Uani 1 1 d .
C1 C -0.2618(3) 0.3561(2) 0.38689(7) 0.0313(7) Uani 1 1 d .
C2 C -0.2659(3) 0.2573(2) 0.36923(7) 0.0330(7) Uani 1 1 d .
H2 H -0.322074 0.199840 0.375586 0.040 Uiso 1 1 calc R
C3 C -0.1892(3) 0.2417(3) 0.34254(7) 0.0337(7) Uani 1 1 d .
H3 H -0.193437 0.173447 0.330980 0.040 Uiso 1 1 calc R
C4 C -0.1058(3) 0.3239(2) 0.33226(7) 0.0321(7) Uani 1 1 d .
C5 C -0.1060(3) 0.4238(3) 0.34931(7) 0.0349(7) Uani 1 1 d .
H5 H -0.052909 0.482260 0.342264 0.042 Uiso 1 1 calc R
C6 C -0.1813(3) 0.4402(3) 0.37615(7) 0.0342(7) Uani 1 1 d .
H6 H -0.178291 0.508944 0.387381 0.041 Uiso 1 1 calc R
C7 C -0.0153(3) 0.3080(2) 0.30534(7) 0.0322(7) Uani 1 1 d .
C8 C 0.0464(3) 0.2048(2) 0.29997(7) 0.0329(7) Uani 1 1 d .
C9 C 0.1375(3) 0.1912(3) 0.27434(7) 0.0356(7) Uani 1 1 d .
C10 C 0.1672(3) 0.2816(3) 0.25344(8) 0.0386(8) Uani 1 1 d .
C11 C 0.1079(3) 0.3797(3) 0.25946(8) 0.0448(8) Uani 1 1 d .
H11 H 0.127108 0.441462 0.246202 0.054 Uiso 1 1 calc R
C12 C 0.0188(3) 0.3927(3) 0.28479(8) 0.0417(8) Uani 1 1 d .
H12 H -0.019024 0.463000 0.287726 0.050 Uiso 1 1 calc R
C13 C 0.2494(3) 0.2665(3) 0.22596(8) 0.0440(8) Uani 1 1 d .
C14 C 0.3105(3) 0.2568(3) 0.20214(8) 0.0421(8) Uani 1 1 d .
C15 C 0.3773(3) 0.2517(3) 0.17162(8) 0.0410(8) Uani 1 1 d .
C16 C 0.5091(4) 0.2190(3) 0.17165(9) 0.0503(9) Uani 1 1 d .
H16 H 0.557030 0.197475 0.192057 0.060 Uiso 1 1 calc R
C17 C 0.5704(4) 0.2178(3) 0.14175(11) 0.0627(12) Uani 1 1 d .
H17 H 0.660583 0.196378 0.141826 0.075 Uiso 1 1 calc R
C18 C 0.5005(5) 0.2478(4) 0.11202(11) 0.0726(14) Uani 1 1 d .
H18 H 0.542433 0.246243 0.091638 0.087 Uiso 1 1 calc R
C19 C 0.3718(6) 0.2794(4) 0.11180(10) 0.0722(13) Uani 1 1 d .
H19 H 0.324281 0.299640 0.091217 0.087 Uiso 1 1 calc R
C20 C 0.3094(4) 0.2824(3) 0.14131(9) 0.0564(10) Uani 1 1 d .
H20 H 0.219776 0.305516 0.140874 0.068 Uiso 1 1 calc R
C21 C -0.3493(3) 0.2793(2) 0.43773(7) 0.0317(7) Uani 1 1 d .
C22 C -0.4698(3) 0.2603(3) 0.45099(8) 0.0385(7) Uani 1 1 d .
H22 H -0.543124 0.306872 0.444931 0.046 Uiso 1 1 calc R
C23 C -0.4834(3) 0.1743(3) 0.47290(8) 0.0465(9) Uani 1 1 d .
H23 H -0.566227 0.161531 0.481718 0.056 Uiso 1 1 calc R
C24 C -0.3769(4) 0.1065(3) 0.48205(9) 0.0486(9) Uani 1 1 d .
H24 H -0.385871 0.048243 0.497517 0.058 Uiso 1 1 calc R
C25 C -0.2577(3) 0.1237(3) 0.46866(9) 0.0465(8) Uani 1 1 d .
H25 H -0.185249 0.075918 0.474486 0.056 Uiso 1 1 calc R
C26 C -0.2425(3) 0.2100(3) 0.44679(8) 0.0378(7) Uani 1 1 d .
H26 H -0.159542 0.222082 0.437962 0.045 Uiso 1 1 calc R
C27 C -0.3740(3) 0.4757(2) 0.42517(7) 0.0316(7) Uani 1 1 d .
C28 C -0.4212(3) 0.5523(3) 0.40111(8) 0.0381(7) Uani 1 1 d .
H28 H -0.431283 0.531560 0.378112 0.046 Uiso 1 1 calc R
C29 C -0.4535(4) 0.6572(3) 0.41008(10) 0.0505(9) Uani 1 1 d .
H29 H -0.482348 0.708806 0.393194 0.061 Uiso 1 1 calc R
C30 C -0.4442(4) 0.6886(3) 0.44382(10) 0.0536(10) Uani 1 1 d .
H30 H -0.465599 0.761333 0.450017 0.064 Uiso 1 1 calc R
C31 C -0.4033(3) 0.6120(3) 0.46803(9) 0.0455(8) Uani 1 1 d .
H31 H -0.400459 0.631347 0.491109 0.055 Uiso 1 1 calc R
C32 C -0.3665(3) 0.5072(3) 0.45898(8) 0.0375(7) Uani 1 1 d .
H32 H -0.335893 0.456304 0.475888 0.045 Uiso 1 1 calc R
S1A S 0.61265(10) 0.71523(7) 0.29931(2) 0.0522(3) Uani 1 1 d .
N1A N 0.1706(3) 0.3682(2) 0.41630(6) 0.0367(6) Uani 1 1 d .
N2A N 0.5244(3) 0.6225(2) 0.31559(6) 0.0402(6) Uani 1 1 d .
N3A N 0.6775(3) 0.6456(2) 0.27057(7) 0.0478(7) Uani 1 1 d .
C1A C 0.2409(3) 0.3799(2) 0.38721(7) 0.0323(7) Uani 1 1 d .
C2A C 0.3246(3) 0.2978(3) 0.37730(7) 0.0350(7) Uani 1 1 d .
H2A H 0.331849 0.230899 0.389536 0.042 Uiso 1 1 calc R
C3A C 0.3973(3) 0.3121(3) 0.34999(7) 0.0351(7) Uani 1 1 d .
H3A H 0.452205 0.253914 0.343520 0.042 Uiso 1 1 calc R
C4A C 0.3925(3) 0.4097(2) 0.33155(7) 0.0321(7) Uani 1 1 d .
C5A C 0.3060(3) 0.4912(3) 0.34101(7) 0.0342(7) Uani 1 1 d .
H5A H 0.298394 0.557808 0.328629 0.041 Uiso 1 1 calc R
C6A C 0.2309(3) 0.4765(3) 0.36822(7) 0.0334(7) Uani 1 1 d .
H6A H 0.172062 0.532790 0.373998 0.040 Uiso 1 1 calc R
C7A C 0.4823(3) 0.4254(3) 0.30446(7) 0.0333(7) Uani 1 1 d .
C8A C 0.5405(3) 0.5295(3) 0.29820(7) 0.0322(7) Uani 1 1 d .
C9A C 0.6310(3) 0.5432(3) 0.27270(7) 0.0348(7) Uani 1 1 d .
C10A C 0.6630(3) 0.4521(3) 0.25205(8) 0.0386(7) Uani 1 1 d .
C11A C 0.6074(4) 0.3534(3) 0.25920(8) 0.0468(9) Uani 1 1 d .
H11A H 0.628582 0.290976 0.246456 0.056 Uiso 1 1 calc R
C12A C 0.5201(3) 0.3400(3) 0.28460(8) 0.0420(8) Uani 1 1 d .
H12A H 0.485694 0.268860 0.288225 0.050 Uiso 1 1 calc R
C13A C 0.7440(3) 0.4667(3) 0.22448(8) 0.0448(8) Uani 1 1 d .
C14A C 0.8036(3) 0.4766(3) 0.20011(8) 0.0445(8) Uani 1 1 d .
C15A C 0.8676(4) 0.4818(3) 0.16910(9) 0.0443(9) Uani 1 1 d .
C16A C 0.7971(5) 0.4550(3) 0.13906(10) 0.0608(11) Uani 1 1 d .
H16A H 0.706780 0.433784 0.138842 0.073 Uiso 1 1 calc R
C17A C 0.8576(6) 0.4589(4) 0.10937(11) 0.0757(14) Uani 1 1 d .
H17A H 0.808449 0.440287 0.088865 0.091 Uiso 1 1 calc R
C18A C 0.9871(6) 0.4893(4) 0.10910(12) 0.0770(15) Uani 1 1 d .
H18A H 1.027469 0.492074 0.088506 0.092 Uiso 1 1 calc R
C19A C 1.0589(5) 0.5158(3) 0.13865(12) 0.0693(13) Uani 1 1 d .
H19A H 1.149201 0.536453 0.138429 0.083 Uiso 1 1 calc R
C20A C 1.0006(4) 0.5129(3) 0.16890(10) 0.0557(10) Uani 1 1 d .
H20A H 1.050609 0.531755 0.189273 0.067 Uiso 1 1 calc R
C21A C 0.1373(3) 0.2630(3) 0.42789(7) 0.0335(7) Uani 1 1 d .
C22A C 0.1512(3) 0.2383(3) 0.46224(8) 0.0421(8) Uani 1 1 d .
H22A H 0.179517 0.293601 0.477996 0.050 Uiso 1 1 calc R
C23A C 0.1239(4) 0.1338(3) 0.47341(10) 0.0567(11) Uani 1 1 d .
H23A H 0.133589 0.118081 0.496774 0.068 Uiso 1 1 calc R
C24A C 0.0827(4) 0.0520(3) 0.45088(12) 0.0650(12) Uani 1 1 d .
H24A H 0.065798 -0.020099 0.458531 0.078 Uiso 1 1 calc R
C25A C 0.0664(4) 0.0771(3) 0.41693(11) 0.0607(11) Uani 1 1 d .
H25A H 0.037569 0.021550 0.401296 0.073 Uiso 1 1 calc R
C26A C 0.0914(3) 0.1816(3) 0.40541(9) 0.0432(8) Uani 1 1 d .
H26A H 0.077201 0.197747 0.382126 0.052 Uiso 1 1 calc R
C27A C 0.1450(3) 0.4630(2) 0.43620(7) 0.0328(7) Uani 1 1 d .
C28A C 0.2452(3) 0.5385(3) 0.44493(8) 0.0388(8) Uani 1 1 d .
H28A H 0.331455 0.527374 0.437900 0.047 Uiso 1 1 calc R
C29A C 0.2189(3) 0.6303(3) 0.46393(8) 0.0435(8) Uani 1 1 d .
H29A H 0.287386 0.681552 0.469973 0.052 Uiso 1 1 calc R
C30A C 0.0929(3) 0.6473(3) 0.47412(8) 0.0440(8) Uani 1 1 d .
H30A H 0.074778 0.710395 0.486936 0.053 Uiso 1 1 calc R
C31A C -0.0056(3) 0.5722(3) 0.46552(8) 0.0458(9) Uani 1 1 d .
H31A H -0.091844 0.583676 0.472508 0.055 Uiso 1 1 calc R
C32A C 0.0196(3) 0.4800(3) 0.44681(7) 0.0378(7) Uani 1 1 d .
H32A H -0.048951 0.428305 0.441226 0.045 Uiso 1 1 calc R

loop_
_atom_site_aniso_label
_atom_site_aniso_U_11
_atom_site_aniso_U_22
_atom_site_aniso_U_33
_atom_site_aniso_U_23
_atom_site_aniso_U_13
_atom_site_aniso_U_12
S1 0.0632(7) 0.0458(6) 0.0644(6) 0.0084(4) 0.0287(5) 0.0187(4)
N1 0.0356(15) 0.0386(14) 0.0327(13) 0.0008(11) 0.0155(11) 0.0053(11)
N2 0.0421(16) 0.0415(16) 0.0436(15) 0.0051(12) 0.0147(12) 0.0057(13)
N3 0.0419(17) 0.0530(18) 0.0549(18) -0.0001(14) 0.0216(14) 0.0096(14)
C1 0.0296(16) 0.0373(17) 0.0278(14) 0.0033(12) 0.0074(12) 0.0029(13)
C2 0.0279(16) 0.0340(16) 0.0386(16) 0.0007(13) 0.0107(13) -0.0030(13)
C3 0.0328(17) 0.0340(16) 0.0351(15) -0.0050(13) 0.0084(13) -0.0026(13)
C4 0.0286(16) 0.0357(16) 0.0332(15) 0.0002(13) 0.0088(13) 0.0025(13)
C5 0.0314(17) 0.0359(17) 0.0388(16) 0.0018(13) 0.0114(13) -0.0066(13)
C6 0.0351(17) 0.0354(17) 0.0331(15) -0.0038(13) 0.0086(13) -0.0029(13)
C7 0.0282(16) 0.0379(17) 0.0313(15) -0.0021(13) 0.0069(12) -0.0031(13)
C8 0.0257(16) 0.0407(17) 0.0331(15) 0.0007(13) 0.0077(12) -0.0011(13)
C9 0.0260(16) 0.0452(19) 0.0367(16) -0.0044(14) 0.0084(13) 0.0007(14)
C10 0.0281(17) 0.052(2) 0.0373(17) -0.0038(14) 0.0097(13) -0.0057(14)
C11 0.050(2) 0.046(2) 0.0410(18) 0.0057(15) 0.0169(16) -0.0055(16)
C12 0.046(2) 0.0406(19) 0.0414(17) 0.0017(14) 0.0182(15) -0.0005(15)
C13 0.0380(19) 0.054(2) 0.0422(18) -0.0063(15) 0.0137(15) -0.0077(16)
C14 0.044(2) 0.0404(18) 0.0451(19) -0.0095(15) 0.0196(16) -0.0108(15)
C15 0.049(2) 0.0346(17) 0.0423(18) -0.0090(14) 0.0196(16) -0.0107(15)
C16 0.049(2) 0.052(2) 0.053(2) -0.0135(17) 0.0215(18) -0.0073(17)
C17 0.060(3) 0.059(3) 0.075(3) -0.022(2) 0.038(2) -0.012(2)
C18 0.104(4) 0.064(3) 0.057(3) -0.017(2) 0.051(3) -0.029(3)
C19 0.112(4) 0.062(3) 0.044(2) -0.0008(19) 0.020(2) -0.008(3)
C20 0.069(3) 0.051(2) 0.051(2) -0.0048(17) 0.0131(19) 0.0055(19)
C21 0.0313(17) 0.0364(17) 0.0285(15) 0.0020(12) 0.0091(12) -0.0016(13)
C22 0.0284(17) 0.0477(19) 0.0412(17) 0.0016(14) 0.0128(14) 0.0029(14)
C23 0.0359(19) 0.055(2) 0.052(2) 0.0035(17) 0.0211(16) -0.0044(16)
C24 0.048(2) 0.050(2) 0.051(2) 0.0132(16) 0.0187(17) 0.0012(17)
C25 0.040(2) 0.047(2) 0.053(2) 0.0139(16) 0.0053(16) 0.0060(16)
C26 0.0260(16) 0.0479(19) 0.0406(17) 0.0029(14) 0.0098(13) 0.0025(14)
C27 0.0253(15) 0.0394(17) 0.0312(15) -0.0013(13) 0.0093(12) -0.0014(13)
C28 0.0366(18) 0.0411(18) 0.0374(16) 0.0021(14) 0.0085(14) 0.0032(14)
C29 0.044(2) 0.047(2) 0.062(2) 0.0047(17) 0.0099(17) 0.0070(16)
C30 0.051(2) 0.041(2) 0.071(3) -0.0107(18) 0.0199(19) 0.0024(17)
C31 0.0379(19) 0.052(2) 0.0478(19) -0.0147(17) 0.0122(15) -0.0057(16)
C32 0.0312(17) 0.0467(19) 0.0352(16) -0.0063(14) 0.0063(13) 0.0014(14)
S1A 0.0570(6) 0.0433(5) 0.0592(6) -0.0038(4) 0.0227(5) -0.0133(4)
N1A 0.0386(15) 0.0386(15) 0.0352(13) -0.0019(11) 0.0168(11) -0.0022(12)
N2A 0.0446(17) 0.0401(15) 0.0373(14) -0.0040(12) 0.0117(12) -0.0040(12)
N3A 0.0446(18) 0.0511(18) 0.0503(17) 0.0055(14) 0.0191(14) -0.0067(14)
C1A 0.0279(16) 0.0389(17) 0.0312(15) -0.0029(13) 0.0091(12) -0.0029(13)
C2A 0.0328(17) 0.0371(17) 0.0365(16) 0.0032(13) 0.0104(13) 0.0021(13)
C3A 0.0310(17) 0.0360(17) 0.0394(16) -0.0014(13) 0.0085(13) 0.0037(13)
C4A 0.0304(16) 0.0365(16) 0.0303(15) -0.0043(12) 0.0082(12) -0.0015(13)
C5A 0.0329(17) 0.0346(16) 0.0361(16) 0.0026(13) 0.0096(13) 0.0008(13)
C6A 0.0296(16) 0.0374(17) 0.0344(15) -0.0017(13) 0.0102(13) 0.0028(13)
C7A 0.0285(16) 0.0431(18) 0.0292(14) -0.0005(13) 0.0075(12) 0.0010(13)
C8A 0.0255(16) 0.0419(18) 0.0294(14) 0.0007(13) 0.0033(12) -0.0001(13)
C9A 0.0263(16) 0.0417(18) 0.0371(16) 0.0037(13) 0.0064(13) -0.0001(13)
C10A 0.0305(17) 0.052(2) 0.0352(16) 0.0033(14) 0.0118(13) 0.0054(15)
C11A 0.051(2) 0.050(2) 0.0422(18) -0.0073(15) 0.0215(16) 0.0022(17)
C12A 0.042(2) 0.0423(19) 0.0448(18) -0.0046(14) 0.0217(15) -0.0024(15)
C13A 0.0379(19) 0.055(2) 0.0433(18) 0.0065(16) 0.0148(15) 0.0065(16)
C14A 0.044(2) 0.044(2) 0.0479(19) 0.0078(15) 0.0211(16) 0.0088(15)
C15A 0.053(2) 0.0349(18) 0.0480(19) 0.0110(15) 0.0237(17) 0.0115(15)
C16A 0.075(3) 0.054(2) 0.056(2) 0.0026(19) 0.019(2) -0.009(2)
C17A 0.120(4) 0.060(3) 0.051(2) -0.004(2) 0.026(3) -0.001(3)
C18A 0.121(4) 0.059(3) 0.060(3) 0.012(2) 0.057(3) 0.020(3)
C19A 0.069(3) 0.064(3) 0.081(3) 0.024(2) 0.046(3) 0.019(2)
C20A 0.049(2) 0.063(2) 0.059(2) 0.0180(19) 0.0231(19) 0.0127(19)
C21A 0.0258(16) 0.0408(18) 0.0351(16) 0.0016(13) 0.0096(12) 0.0020(13)
C22A 0.0326(18) 0.055(2) 0.0402(17) 0.0038(15) 0.0106(14) 0.0030(15)
C23A 0.045(2) 0.063(3) 0.065(2) 0.031(2) 0.0217(19) 0.0118(19)
C24A 0.060(3) 0.045(2) 0.095(3) 0.020(2) 0.034(2) 0.0042(19)
C25A 0.050(2) 0.048(2) 0.086(3) -0.006(2) 0.019(2) -0.0096(18)
C26A 0.0320(18) 0.048(2) 0.0511(19) -0.0041(16) 0.0096(15) -0.0051(15)
C27A 0.0312(17) 0.0407(17) 0.0275(14) 0.0017(12) 0.0085(12) 0.0007(13)
C28A 0.0268(17) 0.052(2) 0.0386(16) -0.0022(15) 0.0101(13) -0.0033(14)
C29A 0.042(2) 0.049(2) 0.0392(17) -0.0067(15) 0.0027(15) -0.0062(16)
C30A 0.045(2) 0.051(2) 0.0374(17) -0.0107(15) 0.0102(15) 0.0017(16)
C31A 0.0334(19) 0.065(2) 0.0411(18) -0.0060(16) 0.0129(15) 0.0062(17)
C32A 0.0293(17) 0.0495(19) 0.0360(16) -0.0018(14) 0.0107(13) -0.0037(14)

loop_
_atom_type_symbol
_atom_type_description
_atom_type_scat_dispersion_real
_atom_type_scat_dispersion_imag
_atom_type_scat_source
C C 0.0148 0.0070 'International Tables Vol C Tables 4.2.6.8 and 6.1.1.4'
H H 0.0000 0.0000 'International Tables Vol C Tables 4.2.6.8 and 6.1.1.4'
N N 0.0253 0.0136 'International Tables Vol C Tables 4.2.6.8 and 6.1.1.4'
S S 0.2925 0.4295 'International Tables Vol C Tables 4.2.6.8 and 6.1.1.4'

loop_
_geom_angle_atom_site_label_1
_geom_angle_atom_site_label_2
_geom_angle_atom_site_label_3
_geom_angle
N2 S1 N3 101.53(14)
C1 N1 C21 119.9(2)
C27 N1 C1 120.4(2)
C27 N1 C21 119.0(2)
C8 N2 S1 106.5(2)
C9 N3 S1 106.1(2)
C2 C1 N1 120.9(3)
C2 C1 C6 118.0(3)
C6 C1 N1 121.0(3)
C1 C2 H2 119.5
C3 C2 C1 120.9(3)
C3 C2 H2 119.5
C2 C3 H3 119.3
C2 C3 C4 121.4(3)
C4 C3 H3 119.3
C3 C4 C5 117.2(3)
C3 C4 C7 123.1(3)
C5 C4 C7 119.6(3)
C4 C5 H5 119.0
C6 C5 C4 121.9(3)
C6 C5 H5 119.0
C1 C6 H6 119.8
C5 C6 C1 120.4(3)
C5 C6 H6 119.8
C8 C7 C4 121.9(3)
C12 C7 C4 122.3(3)
C12 C7 C8 115.7(3)
N2 C8 C7 126.2(3)
N2 C8 C9 112.3(3)
C7 C8 C9 121.4(3)
N3 C9 C8 113.6(3)
N3 C9 C10 126.1(3)
C10 C9 C8 120.3(3)
C9 C10 C13 120.6(3)
C11 C10 C9 117.0(3)
C11 C10 C13 122.3(3)
C10 C11 H11 118.7
C10 C11 C12 122.5(3)
C12 C11 H11 118.7
C7 C12 C11 123.1(3)
C7 C12 H12 118.4
C11 C12 H12 118.4
C14 C13 C10 175.9(4)
C13 C14 C15 175.0(4)
C16 C15 C14 121.9(3)
C20 C15 C14 119.4(3)
C20 C15 C16 118.7(3)
C15 C16 H16 120.0
C17 C16 C15 119.9(4)
C17 C16 H16 120.0
C16 C17 H17 119.9
C18 C17 C16 120.1(4)
C18 C17 H17 119.9
C17 C18 H18 119.9
C19 C18 C17 120.2(4)
C19 C18 H18 119.9
C18 C19 H19 119.7
C18 C19 C20 120.6(4)
C20 C19 H19 119.7
C15 C20 H20 119.8
C19 C20 C15 120.4(4)
C19 C20 H20 119.8
C22 C21 N1 120.5(3)
C22 C21 C26 119.2(3)
C26 C21 N1 120.4(3)
C21 C22 H22 119.8
C23 C22 C21 120.4(3)
C23 C22 H22 119.8
C22 C23 H23 119.9
C22 C23 C24 120.2(3)
C24 C23 H23 119.9
C23 C24 H24 120.1
C25 C24 C23 119.7(3)
C25 C24 H24 120.1
C24 C25 H25 119.7
C24 C25 C26 120.6(3)
C26 C25 H25 119.7
C21 C26 H26 120.1
C25 C26 C21 119.9(3)
C25 C26 H26 120.1
C28 C27 N1 120.7(3)
C28 C27 C32 117.9(3)
C32 C27 N1 121.4(3)
C27 C28 H28 119.4
C29 C28 C27 121.2(3)
C29 C28 H28 119.4
C28 C29 H29 119.7
C28 C29 C30 120.5(3)
C30 C29 H29 119.7
C29 C30 H30 120.6
C31 C30 C29 118.8(3)
C31 C30 H30 120.6
C30 C31 H31 119.7
C30 C31 C32 120.7(3)
C32 C31 H31 119.7
C27 C32 H32 119.6
C31 C32 C27 120.7(3)
C31 C32 H32 119.6
N3A S1A N2A 101.08(14)
C1A N1A C27A 119.9(2)
C21A N1A C1A 120.6(2)
C21A N1A C27A 119.2(2)
C8A N2A S1A 106.6(2)
C9A N3A S1A 106.2(2)
C2A C1A N1A 121.4(3)
C2A C1A C6A 117.9(3)
C6A C1A N1A 120.6(3)
C1A C2A H2A 119.5
C3A C2A C1A 121.0(3)
C3A C2A H2A 119.5
C2A C3A H3A 119.1
C2A C3A C4A 121.9(3)
C4A C3A H3A 119.1
C3A C4A C5A 117.2(3)
C3A C4A C7A 119.9(3)
C5A C4A C7A 122.9(3)
C4A C5A H5A 119.4
C6A C5A C4A 121.1(3)
C6A C5A H5A 119.4
C1A C6A H6A 119.6
C5A C6A C1A 120.9(3)
C5A C6A H6A 119.6
C8A C7A C4A 122.0(3)
C12A C7A C4A 122.6(3)
C12A C7A C8A 115.4(3)
N2A C8A C7A 125.9(3)
N2A C8A C9A 112.4(3)
C7A C8A C9A 121.6(3)
N3A C9A C8A 113.7(3)
N3A C9A C10A 125.9(3)
C10A C9A C8A 120.4(3)
C9A C10A C13A 121.0(3)
C11A C10A C9A 116.2(3)
C11A C10A C13A 122.7(3)
C10A C11A H11A 118.4
C10A C11A C12A 123.1(3)
C12A C11A H11A 118.4
C7A C12A C11A 123.2(3)
C7A C12A H12A 118.4
C11A C12A H12A 118.4
C14A C13A C10A 175.3(4)
C13A C14A C15A 174.9(4)
C16A C15A C14A 119.7(3)
C16A C15A C20A 119.1(3)
C20A C15A C14A 121.2(3)
C15A C16A H16A 119.9
C17A C16A C15A 120.1(4)
C17A C16A H16A 119.9
C16A C17A H17A 119.5
C18A C17A C16A 120.9(5)
C18A C17A H17A 119.5
C17A C18A H18A 120.1
C17A C18A C19A 119.8(4)
C19A C18A H18A 120.1
C18A C19A H19A 119.7
C18A C19A C20A 120.6(4)
C20A C19A H19A 119.7
C15A C20A H20A 120.3
C19A C20A C15A 119.4(4)
C19A C20A H20A 120.3
C22A C21A N1A 120.6(3)
C26A C21A N1A 120.7(3)
C26A C21A C22A 118.7(3)
C21A C22A H22A 119.8
C23A C22A C21A 120.5(4)
C23A C22A H22A 119.8
C22A C23A H23A 119.7
C24A C23A C22A 120.7(4)
C24A C23A H23A 119.7
C23A C24A H24A 120.6
C23A C24A C25A 118.8(4)
C25A C24A H24A 120.6
C24A C25A H25A 119.4
C26A C25A C24A 121.2(4)
C26A C25A H25A 119.4
C21A C26A H26A 120.0
C25A C26A C21A 120.1(3)
C25A C26A H26A 120.0
C28A C27A N1A 120.5(3)
C32A C27A N1A 120.0(3)
C32A C27A C28A 119.5(3)
C27A C28A H28A 120.1
C29A C28A C27A 119.9(3)
C29A C28A H28A 120.1
C28A C29A H29A 119.8
C30A C29A C28A 120.3(3)
C30A C29A H29A 119.8
C29A C30A H30A 120.2
C31A C30A C29A 119.5(3)
C31A C30A H30A 120.2
C30A C31A H31A 119.6
C30A C31A C32A 120.7(3)
C32A C31A H31A 119.6
C27A C32A H32A 120.0
C31A C32A C27A 120.0(3)
C31A C32A H32A 120.0

loop_
_geom_bond_atom_site_label_1
_geom_bond_atom_site_label_2
_geom_bond_distance
S1 N2 1.608(3)
S1 N3 1.612(3)
N1 C1 1.420(3)
N1 C21 1.432(4)
N1 C27 1.415(4)
N2 C8 1.349(4)
N3 C9 1.339(4)
C1 C2 1.394(4)
C1 C6 1.400(4)
C2 H2 0.9500
C2 C3 1.385(4)
C3 H3 0.9500
C3 C4 1.394(4)
C4 C5 1.395(4)
C4 C7 1.484(4)
C5 H5 0.9500
C5 C6 1.382(4)
C6 H6 0.9500
C7 C8 1.429(4)
C7 C12 1.381(4)
C8 C9 1.445(4)
C9 C10 1.430(4)
C10 C11 1.368(5)
C10 C13 1.445(4)
C11 H11 0.9500
C11 C12 1.421(4)
C12 H12 0.9500
C13 C14 1.184(4)
C14 C15 1.445(4)
C15 C16 1.394(5)
C15 C20 1.392(5)
C16 H16 0.9500
C16 C17 1.393(5)
C17 H17 0.9500
C17 C18 1.380(6)
C18 H18 0.9500
C18 C19 1.359(7)
C19 H19 0.9500
C19 C20 1.385(5)
C20 H20 0.9500
C21 C22 1.390(4)
C21 C26 1.396(4)
C22 H22 0.9500
C22 C23 1.380(5)
C23 H23 0.9500
C23 C24 1.384(5)
C24 H24 0.9500
C24 C25 1.378(5)
C25 H25 0.9500
C25 C26 1.384(4)
C26 H26 0.9500
C27 C28 1.395(4)
C27 C32 1.400(4)
C28 H28 0.9500
C28 C29 1.375(5)
C29 H29 0.9500
C29 C30 1.397(5)
C30 H30 0.9500
C30 C31 1.382(5)
C31 H31 0.9500
C31 C32 1.386(4)
C32 H32 0.9500
S1A N2A 1.612(3)
S1A N3A 1.612(3)
N1A C1A 1.421(3)
N1A C21A 1.414(4)
N1A C27A 1.439(4)
N2A C8A 1.346(4)
N3A C9A 1.339(4)
C1A C2A 1.391(4)
C1A C6A 1.399(4)
C2A H2A 0.9500
C2A C3A 1.378(4)
C3A H3A 0.9500
C3A C4A 1.398(4)
C4A C5A 1.398(4)
C4A C7A 1.484(4)
C5A H5A 0.9500
C5A C6A 1.390(4)
C6A H6A 0.9500
C7A C8A 1.430(4)
C7A C12A 1.382(4)
C8A C9A 1.437(4)
C9A C10A 1.437(4)
C10A C11A 1.368(5)
C10A C13A 1.439(4)
C11A H11A 0.9500
C11A C12A 1.411(4)
C12A H12A 0.9500
C13A C14A 1.195(4)
C14A C15A 1.448(4)
C15A C16A 1.383(5)
C15A C20A 1.401(5)
C16A H16A 0.9500
C16A C17A 1.382(5)
C17A H17A 0.9500
C17A C18A 1.364(7)
C18A H18A 0.9500
C18A C19A 1.372(7)
C19A H19A 0.9500
C19A C20A 1.390(5)
C20A H20A 0.9500
C21A C22A 1.401(4)
C21A C26A 1.391(4)
C22A H22A 0.9500
C22A C23A 1.384(5)
C23A H23A 0.9500
C23A C24A 1.384(6)
C24A H24A 0.9500
C24A C25A 1.387(6)
C25A H25A 0.9500
C25A C26A 1.385(5)
C26A H26A 0.9500
C27A C28A 1.392(4)
C27A C32A 1.389(4)
C28A H28A 0.9500
C28A C29A 1.390(4)
C29A H29A 0.9500
C29A C30A 1.388(5)
C30A H30A 0.9500
C30A C31A 1.376(5)
C31A H31A 0.9500
C31A C32A 1.385(4)
C32A H32A 0.9500
